data_7226041
loop_
_publ_author_name
'Nikolin, Alexey Aleksandrovich'
'Kramarova, Eugenia'
'Shipov, Aleksander'
'Baukov, Yuri'
'Negrebetsky, Vadim V.'
'Dmitry, Arkhipov E.'
'Korlyukov, Aleksander'
'Lagunin, Alexey'
'Bylikin, Sergey'
'Bassindale, Alan R.'
'Taylor, P. G.'

_publ_section_title
;
 N, N-bis-(dimethylfluorosilylmethyl)amides of N-organosulfonylproline and
 sarcosine: synthesis, structure, stereodynamic behaviour and in silico
 studies
;
_journal_name_full 'RSC Adv.'
_journal_paper_doi 10.1039/C6RA14450K
_journal_year 2016
_chemical_absolute_configuration ad
_chemical_formula_moiety 'C12 H26 N2 O4 S Si2'
_chemical_formula_sum 'C12 H26 N2 O4 S Si2'
_chemical_formula_weight 350.59
_chemical_name_systematic
(S)-(1-(methylsulfonyl)pyrrolidin-2-yl)(2,2,6,6-tetramethyl-1,4,2,6-oxazadisilinan-4-yl)methanone
_space_group_crystal_system monoclinic
_space_group_IT_number 4
_space_group_name_Hall 'P 2yb'
_space_group_name_H-M_alt 'P 1 21 1'
_symmetry_space_group_name_Hall 'P 2yb'
_symmetry_space_group_name_H-M 'P 1 21 1'
_atom_sites_solution_hydrogens geom
_atom_sites_solution_primary direct
_audit_creation_date 2015-04-07
_audit_creation_method
;
Olex2 1.2
(compiled 2015.01.26 svn.r3150 for OlexSys, GUI svn.r4998)
;
_audit_update_record
;
2015-04-14 deposited with the CCDC.
2016-07-25 downloaded from the CCDC.
;
_cell_angle_alpha 90
_cell_angle_beta 104.082(9)
_cell_angle_gamma 90
_cell_formula_units_Z 2
_cell_length_a 7.436(4)
_cell_length_b 9.474(6)
_cell_length_c 14.125(9)
_cell_measurement_reflns_used 3324
_cell_measurement_temperature 100.0
_cell_measurement_theta_max 28.93
_cell_measurement_theta_min 2.62
_cell_volume 965.2(10)
_computing_cell_refinement 'SAINT v6.45A (Bruker, 2007)'
_computing_data_collection 'SMART v5.054 (Bruker, 2007)'
_computing_data_reduction 'SAINT v6.45A (Bruker, 2007)'
_computing_molecular_graphics 'Olex2 (Dolomanov et al., 2009)'
_computing_publication_material 'Olex2 (Dolomanov et al., 2009)'
_computing_structure_refinement 'XL (Sheldrick, 2008)'
_computing_structure_solution 'XS (Sheldrick, 2008)'
_diffrn_ambient_temperature 100.0
_diffrn_measured_fraction_theta_full 1.000
_diffrn_measured_fraction_theta_max 0.978
_diffrn_measurement_device_type 'Bruker Smart 1000 CCD'
_diffrn_measurement_method 'phi and omega scans'
_diffrn_radiation_monochromator graphite
_diffrn_radiation_type MoK\a
_diffrn_radiation_wavelength 0.71073
_diffrn_reflns_av_R_equivalents 0.0705
_diffrn_reflns_av_unetI/netI 0.1252
_diffrn_reflns_Laue_measured_fraction_full 1.000
_diffrn_reflns_Laue_measured_fraction_max 0.978
_diffrn_reflns_limit_h_max 10
_diffrn_reflns_limit_h_min -10
_diffrn_reflns_limit_k_max 13
_diffrn_reflns_limit_k_min -13
_diffrn_reflns_limit_l_max 19
_diffrn_reflns_limit_l_min -19
_diffrn_reflns_number 10584
_diffrn_reflns_point_group_measured_fraction_full 0.996
_diffrn_reflns_point_group_measured_fraction_max 0.940
_diffrn_reflns_theta_full 25.242
_diffrn_reflns_theta_max 30.109
_diffrn_reflns_theta_min 1.486
_diffrn_source_current 20.0
_diffrn_source_power 1.0
_diffrn_source_voltage 50.0
_exptl_absorpt_coefficient_mu 0.306
_exptl_absorpt_correction_T_max 0.7460
_exptl_absorpt_correction_T_min 0.5106
_exptl_absorpt_correction_type multi-scan
_exptl_absorpt_process_details
;
SADABS-2008/1 (Bruker,2001) was used for absorption correction.
wR2(int) was 0.1080 before and 0.0637 after correction.
The Ratio of minimum to maximum transmission is 0.6845.
The \l/2 correction factor is 0.0015.
;
_exptl_crystal_colour 'clear colourless'
_exptl_crystal_colour_lustre clear
_exptl_crystal_colour_primary colourless
_exptl_crystal_density_diffrn 1.206
_exptl_crystal_description prism
_exptl_crystal_F_000 376
_exptl_crystal_recrystallization_method 'Re-crystallisation from solvent: ethanol'
_exptl_crystal_size_max 0.2
_exptl_crystal_size_mid 0.16
_exptl_crystal_size_min 0.13
_refine_diff_density_max 1.154
_refine_diff_density_min -0.418
_refine_diff_density_rms 0.101
_refine_ls_abs_structure_details
;
 Flack x determined using 1128 quotients [(I+)-(I-)]/[(I+)+(I-)]
 (Parsons, Flack and Wagner, Acta Cryst. B69 (2013) 249-259).
;
_refine_ls_abs_structure_Flack 0.03(9)
_refine_ls_extinction_method none
_refine_ls_goodness_of_fit_ref 1.004
_refine_ls_hydrogen_treatment constr
_refine_ls_matrix_type full
_refine_ls_number_parameters 195
_refine_ls_number_reflns 5333
_refine_ls_number_restraints 7
_refine_ls_restrained_S_all 1.006
_refine_ls_R_factor_all 0.1105
_refine_ls_R_factor_gt 0.0714
_refine_ls_shift/su_max 0.000
_refine_ls_shift/su_mean 0.000
_refine_ls_structure_factor_coef Fsqd
_refine_ls_weighting_details 'w=1/[\s^2^(Fo^2^)+(0.0200P)^2^+1.8000P] where P=(Fo^2^+2Fc^2^)/3'
_refine_ls_weighting_scheme calc
_refine_ls_wR_factor_gt 0.1441
_refine_ls_wR_factor_ref 0.1534
_reflns_Friedel_coverage 0.820
_reflns_Friedel_fraction_full 0.991
_reflns_Friedel_fraction_max 0.898
_reflns_number_gt 3232
_reflns_number_total 5333
_reflns_threshold_expression 'I > 2\s(I)'
_cod_data_source_file c6ra14450k2.cif
_cod_data_source_block f2
_cod_database_code 7226041
_shelxl_version_number 2014/6
_shelx_space_group_comment
;
The symmetry employed for this shelxl refinement is uniquely defined
by the following loop, which should always be used as a source of
symmetry information in preference to the above space-group names.
They are only intended as comments.
;
_olex2_refinement_description
;
1. Fixed Uiso
 At 1.2 times of:
  All C(H) groups, All C(H,H) groups
 At 1.5 times of:
  All C(H,H,H) groups
2. Uiso/Uaniso restraints and constraints
Uanis(N2) \\sim Ueq: with sigma of 0.005 and sigma for terminal atoms of 0.01
3.a Ternary CH refined with riding coordinates:
 C8(H8)
3.b Secondary CH2 refined with riding coordinates:
 C5(H5A,H5B), C6(H6A,H6B), C9(H9A,H9B), C10(H10A,H10B), C11(H11A,H11B)
3.c Idealised Me refined as rotating group:
 C1(H1A,H1B,H1C), C2(H2A,H2B,H2C), C3(H3A,H3B,H3C), C4(H4A,H4B,H4C), C12(H12A,
 H12B,H12C)
;
_olex2_submission_special_instructions 'No special instructions were received'

loop_
_space_group_symop_operation_xyz
'x, y, z'
'-x, y+1/2, -z'

loop_
_atom_site_label
_atom_site_type_symbol
_atom_site_fract_x
_atom_site_fract_y
_atom_site_fract_z
_atom_site_U_iso_or_equiv
_atom_site_adp_type
_atom_site_occupancy
_atom_site_site_symmetry_order
_atom_site_calc_flag
_atom_site_refinement_flags_posn
_atom_site_refinement_flags_adp
S1 S 1.1145(2) 0.81392(17) 0.38953(13) 0.0317(4) Uani 1 1 d . .
Si1 Si 0.5844(3) 0.34595(18) 0.23475(13) 0.0317(5) Uani 1 1 d . .
Si2 Si 0.4821(3) 0.53686(19) 0.06199(14) 0.0343(5) Uani 1 1 d . .
O1 O 0.5211(7) 0.3816(4) 0.1176(3) 0.0372(13) Uani 1 1 d . .
O2 O 0.6704(7) 0.8508(5) 0.2487(3) 0.0360(12) Uani 1 1 d . .
O3 O 1.1437(7) 0.6706(5) 0.3622(4) 0.0416(13) Uani 1 1 d . .
O4 O 1.2518(7) 0.8802(6) 0.4659(4) 0.0477(15) Uani 1 1 d . .
N1 N 0.5342(8) 0.6374(5) 0.2516(4) 0.0306(14) Uani 1 1 d . .
N2 N 0.9271(7) 0.8183(5) 0.4213(3) 0.0270(11) Uani 1 1 d . U
C1 C 0.4629(13) 0.1868(7) 0.2617(6) 0.048(2) Uani 1 1 d . .
H1A H 0.5023 0.1050 0.2294 0.072 Uiso 1 1 calc GR .
H1B H 0.3288 0.1999 0.2377 0.072 Uiso 1 1 calc GR .
H1C H 0.4931 0.1709 0.3324 0.072 Uiso 1 1 calc GR .
C2 C 0.8394(10) 0.3277(9) 0.2742(5) 0.0442(18) Uani 1 1 d . .
H2A H 0.8804 0.2545 0.2352 0.066 Uiso 1 1 calc GR .
H2B H 0.8751 0.3012 0.3433 0.066 Uiso 1 1 calc GR .
H2C H 0.8978 0.4178 0.2650 0.066 Uiso 1 1 calc GR .
C3 C 0.2845(12) 0.5210(8) -0.0479(5) 0.043(2) Uani 1 1 d . .
H3A H 0.3167 0.4536 -0.0938 0.064 Uiso 1 1 calc GR .
H3B H 0.2587 0.6134 -0.0794 0.064 Uiso 1 1 calc GR .
H3C H 0.1743 0.4876 -0.0282 0.064 Uiso 1 1 calc GR .
C4 C 0.6926(13) 0.5935(9) 0.0326(6) 0.051(2) Uani 1 1 d . .
H4A H 0.7353 0.5201 -0.0057 0.077 Uiso 1 1 calc GR .
H4B H 0.7878 0.6102 0.0930 0.077 Uiso 1 1 calc GR .
H4C H 0.6695 0.6809 -0.0054 0.077 Uiso 1 1 calc GR .
C5 C 0.5056(11) 0.5016(7) 0.2985(5) 0.0315(16) Uani 1 1 d . .
H5A H 0.3724 0.4907 0.2969 0.038 Uiso 1 1 calc R .
H5B H 0.5757 0.5031 0.3678 0.038 Uiso 1 1 calc R .
C6 C 0.4118(11) 0.6582(7) 0.1528(4) 0.0328(17) Uani 1 1 d . .
H6A H 0.4197 0.7575 0.1323 0.039 Uiso 1 1 calc R .
H6B H 0.2817 0.6387 0.1543 0.039 Uiso 1 1 calc R .
C7 C 0.6548(9) 0.7398(7) 0.2920(5) 0.0261(14) Uani 1 1 d . .
C8 C 0.7745(9) 0.7149(7) 0.3954(5) 0.0266(15) Uani 1 1 d . .
H8 H 0.8233 0.6161 0.4030 0.032 Uiso 1 1 calc R .
C9 C 0.6642(10) 0.7477(7) 0.4710(5) 0.0313(17) Uani 1 1 d . .
H9A H 0.5342 0.7152 0.4486 0.038 Uiso 1 1 calc R .
H9B H 0.7213 0.7029 0.5345 0.038 Uiso 1 1 calc R .
C10 C 0.6744(10) 0.9080(7) 0.4785(5) 0.0304(17) Uani 1 1 d . .
H10A H 0.5771 0.9523 0.4265 0.036 Uiso 1 1 calc R .
H10B H 0.6593 0.9402 0.5428 0.036 Uiso 1 1 calc R .
C11 C 0.8644(10) 0.9437(7) 0.4662(5) 0.0336(17) Uani 1 1 d . .
H11A H 0.8591 1.0272 0.4234 0.040 Uiso 1 1 calc R .
H11B H 0.9499 0.9643 0.5302 0.040 Uiso 1 1 calc R .
C12 C 1.0935(12) 0.9180(8) 0.2839(6) 0.045(2) Uani 1 1 d . .
H12A H 1.2099 0.9148 0.2631 0.067 Uiso 1 1 calc GR .
H12B H 1.0664 1.0158 0.2983 0.067 Uiso 1 1 calc GR .
H12C H 0.9925 0.8813 0.2316 0.067 Uiso 1 1 calc GR .

loop_
_atom_site_aniso_label
_atom_site_aniso_U_11
_atom_site_aniso_U_22
_atom_site_aniso_U_33
_atom_site_aniso_U_23
_atom_site_aniso_U_13
_atom_site_aniso_U_12
S1 0.0328(9) 0.0244(9) 0.0339(9) 0.0020(7) 0.0005(7) 0.0019(8)
Si1 0.0478(11) 0.0174(9) 0.0241(9) 0.0004(7) -0.0023(8) 0.0003(8)
Si2 0.0536(13) 0.0194(9) 0.0213(9) -0.0001(8) -0.0073(8) 0.0014(9)
O1 0.066(4) 0.015(2) 0.022(2) -0.0014(17) -0.007(2) 0.003(2)
O2 0.060(3) 0.016(2) 0.022(2) 0.0048(19) -0.010(2) -0.006(2)
O3 0.052(3) 0.018(2) 0.052(3) 0.000(2) 0.007(3) 0.007(2)
O4 0.037(3) 0.050(4) 0.046(3) -0.011(3) -0.008(2) -0.006(2)
N1 0.050(4) 0.015(2) 0.018(3) -0.001(2) -0.010(3) -0.002(3)
N2 0.038(3) 0.014(2) 0.020(2) -0.003(2) -0.011(2) -0.003(2)
C1 0.081(6) 0.019(4) 0.039(5) 0.003(3) 0.007(4) -0.004(4)
C2 0.057(4) 0.029(4) 0.040(4) -0.002(4) -0.001(4) 0.008(4)
C3 0.063(5) 0.029(4) 0.026(3) -0.006(3) -0.007(3) 0.004(4)
C4 0.072(7) 0.044(5) 0.032(4) 0.006(4) 0.001(4) 0.022(4)
C5 0.044(4) 0.020(3) 0.023(3) 0.001(3) -0.005(3) -0.005(3)
C6 0.052(5) 0.018(3) 0.019(3) 0.003(3) -0.011(3) 0.003(3)
C7 0.033(4) 0.020(3) 0.023(3) -0.002(3) 0.001(3) -0.001(3)
C8 0.031(4) 0.017(3) 0.026(3) -0.001(3) -0.004(3) 0.002(3)
C9 0.039(4) 0.025(3) 0.023(3) -0.001(3) -0.007(3) 0.002(3)
C10 0.036(4) 0.027(3) 0.026(4) -0.005(3) 0.004(3) 0.004(3)
C11 0.043(4) 0.024(3) 0.029(4) -0.010(3) -0.001(3) 0.001(3)
C12 0.058(5) 0.025(4) 0.053(5) 0.013(4) 0.018(4) 0.001(4)

loop_
_atom_type_symbol
_atom_type_description
_atom_type_scat_dispersion_real
_atom_type_scat_dispersion_imag
_atom_type_scat_source
C C 0.0033 0.0016 'International Tables Vol C Tables 4.2.6.8 and 6.1.1.4'
H H 0.0000 0.0000 'International Tables Vol C Tables 4.2.6.8 and 6.1.1.4'
N N 0.0061 0.0033 'International Tables Vol C Tables 4.2.6.8 and 6.1.1.4'
O O 0.0106 0.0060 'International Tables Vol C Tables 4.2.6.8 and 6.1.1.4'
S S 0.1246 0.1234 'International Tables Vol C Tables 4.2.6.8 and 6.1.1.4'
Si Si 0.0817 0.0704 'International Tables Vol C Tables 4.2.6.8 and 6.1.1.4'

loop_
_geom_angle_atom_site_label_1
_geom_angle_atom_site_label_2
_geom_angle_atom_site_label_3
_geom_angle
O3 S1 N2 107.7(3)
O3 S1 C12 106.8(4)
O4 S1 O3 119.1(3)
O4 S1 N2 107.0(3)
O4 S1 C12 106.9(4)
N2 S1 C12 109.1(3)
O1 Si1 C1 110.0(3)
O1 Si1 C2 110.1(3)
O1 Si1 C5 105.8(3)
C1 Si1 C2 112.3(4)
C1 Si1 C5 108.3(4)
C2 Si1 C5 110.0(3)
O1 Si2 C3 109.5(3)
O1 Si2 C4 108.2(3)
O1 Si2 C6 105.3(3)
C3 Si2 C6 108.8(3)
C4 Si2 C3 112.7(4)
C4 Si2 C6 112.1(4)
Si1 O1 Si2 129.4(3)
C6 N1 C5 114.4(5)
C7 N1 C5 125.9(5)
C7 N1 C6 119.7(5)
C8 N2 S1 126.6(4)
C11 N2 S1 122.7(4)
C11 N2 C8 109.7(5)
Si1 C1 H1A 109.5
Si1 C1 H1B 109.5
Si1 C1 H1C 109.5
H1A C1 H1B 109.5
H1A C1 H1C 109.5
H1B C1 H1C 109.5
Si1 C2 H2A 109.5
Si1 C2 H2B 109.5
Si1 C2 H2C 109.5
H2A C2 H2B 109.5
H2A C2 H2C 109.5
H2B C2 H2C 109.5
Si2 C3 H3A 109.5
Si2 C3 H3B 109.5
Si2 C3 H3C 109.5
H3A C3 H3B 109.5
H3A C3 H3C 109.5
H3B C3 H3C 109.5
Si2 C4 H4A 109.5
Si2 C4 H4B 109.5
Si2 C4 H4C 109.5
H4A C4 H4B 109.5
H4A C4 H4C 109.5
H4B C4 H4C 109.5
Si1 C5 H5A 109.3
Si1 C5 H5B 109.3
N1 C5 Si1 111.5(5)
N1 C5 H5A 109.3
N1 C5 H5B 109.3
H5A C5 H5B 108.0
Si2 C6 H6A 109.5
Si2 C6 H6B 109.5
N1 C6 Si2 110.5(5)
N1 C6 H6A 109.5
N1 C6 H6B 109.5
H6A C6 H6B 108.1
O2 C7 N1 122.3(6)
O2 C7 C8 120.0(6)
N1 C7 C8 117.7(6)
N2 C8 C7 111.5(5)
N2 C8 H8 111.0
N2 C8 C9 101.7(5)
C7 C8 H8 111.0
C9 C8 C7 110.4(5)
C9 C8 H8 111.0
C8 C9 H9A 111.2
C8 C9 H9B 111.2
H9A C9 H9B 109.1
C10 C9 C8 103.0(6)
C10 C9 H9A 111.2
C10 C9 H9B 111.2
C9 C10 H10A 110.9
C9 C10 H10B 110.9
H10A C10 H10B 108.9
C11 C10 C9 104.4(6)
C11 C10 H10A 110.9
C11 C10 H10B 110.9
N2 C11 C10 105.8(5)
N2 C11 H11A 110.6
N2 C11 H11B 110.6
C10 C11 H11A 110.6
C10 C11 H11B 110.6
H11A C11 H11B 108.7
S1 C12 H12A 109.5
S1 C12 H12B 109.5
S1 C12 H12C 109.5
H12A C12 H12B 109.5
H12A C12 H12C 109.5
H12B C12 H12C 109.5

loop_
_geom_bond_atom_site_label_1
_geom_bond_atom_site_label_2
_geom_bond_distance
S1 O3 1.442(5)
S1 O4 1.437(5)
S1 N2 1.565(6)
S1 C12 1.764(7)
Si1 O1 1.641(5)
Si1 C1 1.845(8)
Si1 C2 1.850(7)
Si1 C5 1.894(7)
Si2 O1 1.659(5)
Si2 C3 1.866(7)
Si2 C4 1.796(10)
Si2 C6 1.888(7)
O2 C7 1.236(8)
N1 C5 1.486(8)
N1 C6 1.482(8)
N1 C7 1.350(8)
N2 C8 1.476(8)
N2 C11 1.475(8)
C1 H1A 0.9800
C1 H1B 0.9800
C1 H1C 0.9800
C2 H2A 0.9800
C2 H2B 0.9800
C2 H2C 0.9800
C3 H3A 0.9800
C3 H3B 0.9800
C3 H3C 0.9800
C4 H4A 0.9800
C4 H4B 0.9800
C4 H4C 0.9800
C5 H5A 0.9900
C5 H5B 0.9900
C6 H6A 0.9900
C6 H6B 0.9900
C7 C8 1.533(9)
C8 H8 1.0000
C8 C9 1.528(10)
C9 H9A 0.9900
C9 H9B 0.9900
C9 C10 1.523(9)
C10 H10A 0.9900
C10 H10B 0.9900
C10 C11 1.504(10)
C11 H11A 0.9900
C11 H11B 0.9900
C12 H12A 0.9800
C12 H12B 0.9800
C12 H12C 0.9800

loop_
_geom_torsion_atom_site_label_1
_geom_torsion_atom_site_label_2
_geom_torsion_atom_site_label_3
_geom_torsion_atom_site_label_4
_geom_torsion
S1 N2 C8 C7 -79.5(6)
S1 N2 C8 C9 162.9(4)
S1 N2 C11 C10 176.0(4)
O1 Si1 C5 N1 -39.4(5)
O1 Si2 C6 N1 43.8(6)
O2 C7 C8 N2 -13.1(9)
O2 C7 C8 C9 99.2(7)
O3 S1 N2 C8 -20.8(6)
O3 S1 N2 C11 171.8(5)
O4 S1 N2 C8 -149.9(5)
O4 S1 N2 C11 42.6(6)
N1 C7 C8 N2 167.0(6)
N1 C7 C8 C9 -80.7(7)
N2 C8 C9 C10 38.5(6)
C1 Si1 O1 Si2 141.4(5)
C1 Si1 C5 N1 -157.3(5)
C2 Si1 O1 Si2 -94.4(5)
C2 Si1 C5 N1 79.6(5)
C3 Si2 O1 Si1 -143.4(5)
C3 Si2 C6 N1 161.1(5)
C4 Si2 O1 Si1 93.4(5)
C4 Si2 C6 N1 -73.6(6)
C5 Si1 O1 Si2 24.5(5)
C5 N1 C6 Si2 -71.2(7)
C5 N1 C7 O2 -179.6(7)
C5 N1 C7 C8 0.3(10)
C6 Si2 O1 Si1 -26.5(5)
C6 N1 C5 Si1 68.8(7)
C6 N1 C7 O2 -1.5(10)
C6 N1 C7 C8 178.4(6)
C7 N1 C5 Si1 -113.1(6)
C7 N1 C6 Si2 110.6(6)
C7 C8 C9 C10 -80.0(7)
C8 N2 C11 C10 6.6(7)
C8 C9 C10 C11 -35.3(7)
C9 C10 C11 N2 18.1(7)
C11 N2 C8 C7 89.4(6)
C11 N2 C8 C9 -28.3(6)
C12 S1 N2 C8 94.7(6)
C12 S1 N2 C11 -72.8(6)
